data_7250881
loop_
_publ_author_name
'Pavlov, Kirill G.'
'Grudova, Mariya R.'
'Kubasov, Alexey S.'
'Khrustalev, Victor N.'
'Kritchenkov, Ilia S.'
'Gomila, Rosa M.'
'Frontera, Antonio'
'Tskhovrebov, Alexander G.'

_publ_section_title
;
 Thiophenyl and benzothiophenyl gold isocyanide complexes: synthesis,
 structures, and aurophilic and gold-involving chalcogen bonding
 interactions
;
_journal_issue 43
_journal_name_full CrystEngComm
_journal_page_first 7021
_journal_page_last 7031
_journal_paper_doi 10.1039/D5CE00724K
_journal_volume 27
_journal_year 2025
_chemical_formula_moiety 'C17 H14 Au N S'
_chemical_formula_sum 'C17 H14 Au N S'
_chemical_formula_weight 461.32
_space_group_crystal_system trigonal
_space_group_IT_number 148
_space_group_name_Hall '-R 3'
_space_group_name_H-M_alt 'R -3 :H'
_atom_sites_solution_hydrogens geom
_audit_creation_date 2025-04-22
_audit_creation_method
;
Olex2 1.5
(compiled 2025.04.05 svn.rf049d14d for OlexSys, GUI svn.r7205)
;
_audit_update_record
;
2025-04-22 deposited with the CCDC.	2025-09-22 downloaded from the CCDC.
;
_cell_angle_alpha 90
_cell_angle_beta 90
_cell_angle_gamma 120
_cell_formula_units_Z 18
_cell_length_a 31.221
_cell_length_b 31.221
_cell_length_c 8.542
_cell_measurement_reflns_used 5119
_cell_measurement_temperature 150.0
_cell_measurement_theta_max 27.607
_cell_measurement_theta_min 2.226
_cell_volume 7210.806
_computing_cell_refinement 'SAINT V8.40A (Bruker, 2019)'
_computing_data_reduction 'SAINT V8.40A (Bruker, 2019)'
_computing_molecular_graphics 'Olex2 1.5 (Dolomanov et al., 2009)'
_computing_publication_material 'Olex2 1.5 (Dolomanov et al., 2009)'
_computing_structure_refinement 'SHELXL 2018/3 (Sheldrick, 2015)'
_computing_structure_solution 'SHELXT 2014/5 (Sheldrick, 2014)'
_diffrn_ambient_temperature 150.0
_diffrn_measured_fraction_theta_full 0.999
_diffrn_measured_fraction_theta_max 0.999
_diffrn_measurement_device_type 'Bruker D8 Venture'
_diffrn_measurement_method '\f and \w scans'
_diffrn_radiation_type MoK\a
_diffrn_radiation_wavelength 0.71073
_diffrn_reflns_av_R_equivalents 0.1793
_diffrn_reflns_av_unetI/netI 0.1447
_diffrn_reflns_Laue_measured_fraction_full 0.999
_diffrn_reflns_Laue_measured_fraction_max 0.999
_diffrn_reflns_limit_h_max 37
_diffrn_reflns_limit_h_min -35
_diffrn_reflns_limit_k_max 37
_diffrn_reflns_limit_k_min -35
_diffrn_reflns_limit_l_max 8
_diffrn_reflns_limit_l_min -10
_diffrn_reflns_number 14075
_diffrn_reflns_point_group_measured_fraction_full 0.999
_diffrn_reflns_point_group_measured_fraction_max 0.999
_diffrn_reflns_theta_full 24.986
_diffrn_reflns_theta_max 24.986
_diffrn_reflns_theta_min 2.260
_diffrn_source_current 1.4
_diffrn_source_power 0.07
_diffrn_source_voltage 50.0
_diffrn_standards_number 0
_exptl_absorpt_coefficient_mu 9.300
_exptl_absorpt_correction_T_max 0.7456
_exptl_absorpt_correction_T_min 0.3488
_exptl_absorpt_correction_type multi-scan
_exptl_absorpt_process_details
;
SADABS-2016/2 (Bruker,2016/2) was used for absorption correction.
wR2(int) was 0.1104 before and 0.0666 after correction.
The Ratio of minimum to maximum transmission is 0.4678.
The \l/2 correction factor is Not present.
;
_exptl_crystal_colour orange
_exptl_crystal_colour_primary orange
_exptl_crystal_density_diffrn 1.912
_exptl_crystal_description block
_exptl_crystal_F_000 3924
_exptl_crystal_size_max 0.1
_exptl_crystal_size_mid 0.1
_exptl_crystal_size_min 0.05
_refine_diff_density_max 7.172
_refine_diff_density_min -6.052
_refine_diff_density_rms 0.441
_refine_ls_extinction_method none
_refine_ls_goodness_of_fit_ref 1.073
_refine_ls_hydrogen_treatment constr
_refine_ls_matrix_type full
_refine_ls_number_parameters 160
_refine_ls_number_reflns 2822
_refine_ls_number_restraints 0
_refine_ls_restrained_S_all 1.073
_refine_ls_R_factor_all 0.1570
_refine_ls_R_factor_gt 0.1000
_refine_ls_shift/su_max 0.001
_refine_ls_shift/su_mean 0.000
_refine_ls_structure_factor_coef Fsqd
_refine_ls_weighting_details 'w=1/[\s^2^(Fo^2^)+(0.0247P)^2^+2888.6392P] where P=(Fo^2^+2Fc^2^)/3'
_refine_ls_weighting_scheme calc
_refine_ls_wR_factor_gt 0.2146
_refine_ls_wR_factor_ref 0.2354
_reflns_Friedel_coverage 0.000
_reflns_number_gt 1888
_reflns_number_total 2822
_reflns_threshold_expression 'I > 2\s(I)'
_cod_data_source_file d5ce00724k2.cif
_cod_data_source_block mo_21kub97_0m_a
_cod_depositor_comments 'Adding full bibliography for 7250880--7250889.cif.'
_cod_original_cell_volume 7211.0
_cod_original_sg_symbol_H-M 'R -3'
_cod_database_code 7250881
_shelx_shelxl_version_number 2018/3
_shelx_space_group_comment
;
The symmetry employed for this shelxl refinement is uniquely defined
by the following loop, which should always be used as a source of
symmetry information in preference to the above space-group names.
They are only intended as comments.
;
_shelx_estimated_absorpt_t_max 0.653
_shelx_estimated_absorpt_t_min 0.457
_olex2_refinement_description
;
1. Twinned data refinement
 Scales: 0.98853
 0.01147
2. Uiso/Uaniso restraints and constraints
Uanis(N1) = Uanis(C9)
Uanis(C1) = Uanis(C2)
Uanis(C10) = Uanis(N1)
Uanis(C4) = Uanis(C3)
3.a Aromatic/amide H refined with riding coordinates:
 C2(H2), C5(H5), C6(H6), C7(H7), C8(H8), C12(H12), C13(H13), C14(H14)
3.b Idealised Me refined as rotating group:
 C16(H16A,H16B,H16C), C17(H17A,H17B,H17C)
;
_smtbx_masks_void_probe_radius 1.2
_smtbx_masks_void_truncation_radius 1.2
_olex2_submission_special_instructions 'No special instructions were received'

loop_
_space_group_symop_operation_xyz
'x, y, z'
'-y, x-y, z'
'-x+y, -x, z'
'x+2/3, y+1/3, z+1/3'
'-y+2/3, x-y+1/3, z+1/3'
'-x+y+2/3, -x+1/3, z+1/3'
'x+1/3, y+2/3, z+2/3'
'-y+1/3, x-y+2/3, z+2/3'
'-x+y+1/3, -x+2/3, z+2/3'
'-x, -y, -z'
'y, -x+y, -z'
'x-y, x, -z'
'-x+2/3, -y+1/3, -z+1/3'
'y+2/3, -x+y+1/3, -z+1/3'
'x-y+2/3, x+1/3, -z+1/3'
'-x+1/3, -y+2/3, -z+2/3'
'y+1/3, -x+y+2/3, -z+2/3'
'x-y+1/3, x+2/3, -z+2/3'

loop_
_atom_site_label
_atom_site_type_symbol
_atom_site_fract_x
_atom_site_fract_y
_atom_site_fract_z
_atom_site_U_iso_or_equiv
_atom_site_adp_type
_atom_site_occupancy
_atom_site_site_symmetry_order
_atom_site_calc_flag
_atom_site_refinement_flags_posn
_atom_site_refinement_flags_adp
_atom_site_refinement_flags_occupancy
_atom_site_disorder_assembly
_atom_site_disorder_group
Au1 Au 0.68515(4) 0.67709(4) 0.85662(14) 0.0245(3) Uani 1 1 d . . . . .
S1 S 0.7133(3) 0.6075(3) 0.6578(10) 0.040(2) Uani 1 1 d . . . . .
N1 N 0.7065(8) 0.7839(8) 0.923(3) 0.031(4) Uani 1 1 d . . . . .
C1 C 0.6809(9) 0.6132(10) 0.804(3) 0.026(5) Uani 1 1 d . . . . .
C2 C 0.6498(9) 0.5664(10) 0.869(3) 0.026(5) Uani 1 1 d . . . . .
H2 H 0.626638 0.561018 0.950008 0.031 Uiso 1 1 calc R U . . .
C3 C 0.6557(11) 0.5277(11) 0.805(4) 0.034(5) Uani 1 1 d . . . . .
C4 C 0.6921(11) 0.5461(11) 0.688(4) 0.034(5) Uani 1 1 d . . . . .
C5 C 0.7027(13) 0.5147(15) 0.610(5) 0.060(11) Uani 1 1 d . . . . .
H5 H 0.725452 0.526511 0.525194 0.072 Uiso 1 1 calc R U . . .
C6 C 0.6812(15) 0.4676(15) 0.652(5) 0.066(12) Uani 1 1 d . . . . .
H6 H 0.690353 0.446483 0.599465 0.079 Uiso 1 1 calc R U . . .
C7 C 0.6462(17) 0.4484(14) 0.767(5) 0.063(12) Uani 1 1 d . . . . .
H7 H 0.630644 0.414234 0.792500 0.076 Uiso 1 1 calc R U . . .
C8 C 0.6342(14) 0.4781(14) 0.845(6) 0.073(14) Uani 1 1 d . . . . .
H8 H 0.610787 0.465124 0.927692 0.088 Uiso 1 1 calc R U . . .
C9 C 0.6977(10) 0.7438(10) 0.899(4) 0.031(4) Uani 1 1 d . . . . .
C10 C 0.7210(10) 0.8321(10) 0.947(4) 0.031(4) Uani 1 1 d . . . . .
C11 C 0.7652(13) 0.8681(11) 0.886(5) 0.053(10) Uani 1 1 d . . . . .
C12 C 0.7763(16) 0.9149(12) 0.907(5) 0.070(13) Uani 1 1 d . . . . .
H12 H 0.806175 0.940468 0.862954 0.084 Uiso 1 1 calc R U . . .
C13 C 0.7463(13) 0.9283(12) 0.990(4) 0.043(8) Uani 1 1 d . . . . .
H13 H 0.755688 0.962034 1.003906 0.052 Uiso 1 1 calc R U . . .
C14 C 0.7038(11) 0.8921(11) 1.050(4) 0.037(8) Uani 1 1 d . . . . .
H14 H 0.683145 0.900754 1.107095 0.045 Uiso 1 1 calc R U . . .
C15 C 0.6891(11) 0.8426(10) 1.030(3) 0.031(7) Uani 1 1 d . . . . .
C16 C 0.7963(17) 0.8534(14) 0.792(5) 0.079(15) Uani 1 1 d . . . . .
H16A H 0.822911 0.882654 0.740203 0.118 Uiso 1 1 calc R U . . .
H16B H 0.775740 0.829036 0.712704 0.118 Uiso 1 1 calc R U . . .
H16C H 0.810708 0.838887 0.861261 0.118 Uiso 1 1 calc R U . . .
C17 C 0.6432(11) 0.8036(9) 1.105(4) 0.040(8) Uani 1 1 d . . . . .
H17A H 0.651640 0.787220 1.186945 0.060 Uiso 1 1 calc R U . . .
H17B H 0.622606 0.779180 1.025414 0.060 Uiso 1 1 calc R U . . .
H17C H 0.624937 0.818501 1.150298 0.060 Uiso 1 1 calc R U . . .

loop_
_atom_site_aniso_label
_atom_site_aniso_U_11
_atom_site_aniso_U_22
_atom_site_aniso_U_33
_atom_site_aniso_U_23
_atom_site_aniso_U_13
_atom_site_aniso_U_12
Au1 0.0285(6) 0.0232(6) 0.0231(6) -0.0010(5) -0.0009(5) 0.0139(5)
S1 0.041(4) 0.040(4) 0.040(5) -0.006(4) -0.007(4) 0.022(4)
N1 0.036(9) 0.034(8) 0.033(10) -0.017(8) -0.001(8) 0.024(8)
C1 0.015(9) 0.032(10) 0.017(11) -0.005(9) 0.011(8) 0.000(8)
C2 0.015(9) 0.032(10) 0.017(11) -0.005(9) 0.011(8) 0.000(8)
C3 0.034(12) 0.041(12) 0.032(14) -0.005(10) -0.014(9) 0.022(10)
C4 0.034(12) 0.041(12) 0.032(14) -0.005(10) -0.014(9) 0.022(10)
C5 0.037(19) 0.08(3) 0.06(3) 0.01(2) 0.009(18) 0.02(2)
C6 0.07(3) 0.07(3) 0.08(3) 0.02(2) 0.03(3) 0.05(2)
C7 0.12(4) 0.05(2) 0.05(3) -0.01(2) -0.03(3) 0.06(3)
C8 0.05(2) 0.05(2) 0.10(4) 0.03(3) -0.01(2) 0.02(2)
C9 0.036(9) 0.034(8) 0.033(10) -0.017(8) -0.001(8) 0.024(8)
C10 0.036(9) 0.034(8) 0.033(10) -0.017(8) -0.001(8) 0.024(8)
C11 0.05(2) 0.027(17) 0.07(3) 0.021(18) 0.02(2) 0.016(16)
C12 0.08(3) 0.029(19) 0.07(3) 0.025(19) 0.04(2) 0.004(19)
C13 0.06(2) 0.035(18) 0.04(2) -0.001(16) 0.001(18) 0.029(18)
C14 0.032(16) 0.042(18) 0.05(2) -0.032(16) -0.006(15) 0.025(15)
C15 0.043(17) 0.029(15) 0.023(18) 0.012(13) -0.001(14) 0.020(14)
C16 0.12(4) 0.05(2) 0.08(3) 0.03(2) 0.06(3) 0.05(2)
C17 0.047(19) 0.012(13) 0.05(2) -0.012(14) 0.004(16) 0.006(13)

loop_
_atom_type_symbol
_atom_type_description
_atom_type_scat_dispersion_real
_atom_type_scat_dispersion_imag
_atom_type_scat_source
C C 0.0033 0.0016 'International Tables Vol C Tables 4.2.6.8 and 6.1.1.4'
H H 0.0000 0.0000 'International Tables Vol C Tables 4.2.6.8 and 6.1.1.4'
Au Au -2.0133 8.8022 'International Tables Vol C Tables 4.2.6.8 and 6.1.1.4'
N N 0.0061 0.0033 'International Tables Vol C Tables 4.2.6.8 and 6.1.1.4'
S S 0.1246 0.1234 'International Tables Vol C Tables 4.2.6.8 and 6.1.1.4'

loop_
_geom_angle_atom_site_label_1
_geom_angle_atom_site_label_2
_geom_angle_atom_site_label_3
_geom_angle
_geom_angle_site_symmetry_1
_geom_angle_site_symmetry_3
_geom_angle_publ_flag
Au1 Au1 Au1 150.75(6) 8_654 6_565 ?
C1 Au1 Au1 83.8(8) . 8_654 ?
C1 Au1 Au1 92.5(8) . 6_565 ?
C9 Au1 Au1 91.3(9) . 6_565 ?
C9 Au1 Au1 95.7(9) . 8_654 ?
C9 Au1 C1 173.0(11) . . ?
C1 S1 C4 95.2(15) . . ?
C9 N1 C10 175(3) . . ?
S1 C1 Au1 122.5(15) . . ?
C2 C1 Au1 128(2) . . ?
C2 C1 S1 109(2) . . ?
C1 C2 H2 122.8 . . ?
C1 C2 C3 114(2) . . ?
C3 C2 H2 122.8 . . ?
C4 C3 C2 110(3) . . ?
C8 C3 C2 131(3) . . ?
C8 C3 C4 118(3) . . ?
C3 C4 S1 111(2) . . ?
C5 C4 S1 130(3) . . ?
C5 C4 C3 120(3) . . ?
C4 C5 H5 120.0 . . ?
C6 C5 C4 120(4) . . ?
C6 C5 H5 120.0 . . ?
C5 C6 H6 119.0 . . ?
C5 C6 C7 122(4) . . ?
C7 C6 H6 119.0 . . ?
C6 C7 H7 120.2 . . ?
C8 C7 C6 120(4) . . ?
C8 C7 H7 120.2 . . ?
C3 C8 H8 119.8 . . ?
C7 C8 C3 120(4) . . ?
C7 C8 H8 119.8 . . ?
N1 C9 Au1 178(2) . . ?
N1 C10 C11 120(3) . . ?
N1 C10 C15 117(3) . . ?
C11 C10 C15 123(3) . . ?
C10 C11 C16 120(3) . . ?
C12 C11 C10 117(3) . . ?
C12 C11 C16 124(3) . . ?
C11 C12 H12 118.4 . . ?
C11 C12 C13 123(3) . . ?
C13 C12 H12 118.4 . . ?
C12 C13 H13 120.9 . . ?
C14 C13 C12 118(3) . . ?
C14 C13 H13 120.9 . . ?
C13 C14 H14 119.0 . . ?
C13 C14 C15 122(3) . . ?
C15 C14 H14 119.0 . . ?
C10 C15 C17 123(3) . . ?
C14 C15 C10 117(3) . . ?
C14 C15 C17 121(3) . . ?
C11 C16 H16A 109.5 . . ?
C11 C16 H16B 109.5 . . ?
C11 C16 H16C 109.5 . . ?
H16A C16 H16B 109.5 . . ?
H16A C16 H16C 109.5 . . ?
H16B C16 H16C 109.5 . . ?
C15 C17 H17A 109.5 . . ?
C15 C17 H17B 109.5 . . ?
C15 C17 H17C 109.5 . . ?
H17A C17 H17B 109.5 . . ?
H17A C17 H17C 109.5 . . ?
H17B C17 H17C 109.5 . . ?

loop_
_geom_bond_atom_site_label_1
_geom_bond_atom_site_label_2
_geom_bond_distance
_geom_bond_site_symmetry_2
_geom_bond_publ_flag
Au1 Au1 2.9767(5) 6_565 ?
Au1 Au1 2.9767(5) 8_654 ?
Au1 C1 1.98(3) . ?
Au1 C9 1.95(3) . ?
S1 C1 1.67(3) . ?
S1 C4 1.70(3) . ?
N1 C9 1.16(3) . ?
N1 C10 1.35(3) . ?
C1 C2 1.40(4) . ?
C2 H2 0.9500 . ?
C2 C3 1.42(4) . ?
C3 C4 1.40(4) . ?
C3 C8 1.39(5) . ?
C4 C5 1.36(5) . ?
C5 H5 0.9500 . ?
C5 C6 1.32(5) . ?
C6 H6 0.9500 . ?
C6 C7 1.37(5) . ?
C7 H7 0.9500 . ?
C7 C8 1.34(6) . ?
C8 H8 0.9500 . ?
C10 C11 1.37(4) . ?
C10 C15 1.39(4) . ?
C11 C12 1.34(5) . ?
C11 C16 1.50(5) . ?
C12 H12 0.9500 . ?
C12 C13 1.39(5) . ?
C13 H13 0.9500 . ?
C13 C14 1.34(4) . ?
C14 H14 0.9500 . ?
C14 C15 1.39(4) . ?
C15 C17 1.48(4) . ?
C16 H16A 0.9800 . ?
C16 H16B 0.9800 . ?
C16 H16C 0.9800 . ?
C17 H17A 0.9800 . ?
C17 H17B 0.9800 . ?
C17 H17C 0.9800 . ?

loop_
_geom_torsion_atom_site_label_1
_geom_torsion_atom_site_label_2
_geom_torsion_atom_site_label_3
_geom_torsion_atom_site_label_4
_geom_torsion
_geom_torsion_site_symmetry_1
_geom_torsion_site_symmetry_2
_geom_torsion_site_symmetry_3
_geom_torsion_site_symmetry_4
_geom_torsion_publ_flag
Au1 C1 C2 C3 180(2) . . . . ?
S1 C1 C2 C3 4(3) . . . . ?
S1 C4 C5 C6 -179(3) . . . . ?
N1 C10 C11 C12 177(4) . . . . ?
N1 C10 C11 C16 1(6) . . . . ?
N1 C10 C15 C14 -178(3) . . . . ?
N1 C10 C15 C17 6(5) . . . . ?
C1 S1 C4 C3 5(2) . . . . ?
C1 S1 C4 C5 180(3) . . . . ?
C1 C2 C3 C4 0(4) . . . . ?
C1 C2 C3 C8 176(3) . . . . ?
C2 C3 C4 S1 -4(3) . . . . ?
C2 C3 C4 C5 -179(3) . . . . ?
C2 C3 C8 C7 -179(3) . . . . ?
C3 C4 C5 C6 -5(5) . . . . ?
C4 S1 C1 Au1 178.7(17) . . . . ?
C4 S1 C1 C2 -5(2) . . . . ?
C4 C3 C8 C7 -3(5) . . . . ?
C4 C5 C6 C7 3(7) . . . . ?
C5 C6 C7 C8 -2(7) . . . . ?
C6 C7 C8 C3 2(6) . . . . ?
C8 C3 C4 S1 180(3) . . . . ?
C8 C3 C4 C5 5(5) . . . . ?
C10 C11 C12 C13 2(7) . . . . ?
C11 C10 C15 C14 0(5) . . . . ?
C11 C10 C15 C17 -176(3) . . . . ?
C11 C12 C13 C14 -1(6) . . . . ?
C12 C13 C14 C15 0(5) . . . . ?
C13 C14 C15 C10 1(5) . . . . ?
C13 C14 C15 C17 177(3) . . . . ?
C15 C10 C11 C12 -1(6) . . . . ?
C15 C10 C11 C16 -177(4) . . . . ?
C16 C11 C12 C13 178(4) . . . . ?

loop_
_twin_individual_id
_twin_individual_mass_fraction_refined
1 0.98853
2 0.01147

loop_
_smtbx_masks_void_nr
_smtbx_masks_void_average_x
_smtbx_masks_void_average_y
_smtbx_masks_void_average_z
_smtbx_masks_void_volume
_smtbx_masks_void_count_electrons
_smtbx_masks_void_content
1 0.000 0.000 -0.866 357.4 278.9 ?
2 0.333 0.667 -0.109 357.4 278.9 ?
3 0.667 0.333 -0.443 357.4 278.9 ?
